data_4072895
loop_
_publ_author_name
'Ruiz, Javier'
'Quesada, Roberto'
'Vivanco, Maril\'in'
'Garc\'ia-Granda, Santiago'
'D\'iaz, M. Rosario'

_publ_section_title
;
 Thiocyanogen Insertion into P&#x2212;C Bonds of Diphosphinomethanide
 Complexes, Leading to Rare Functionalized Diphosphine and Tetraphosphine
 Ligands
;
_journal_issue 7
_journal_name_full Organometallics
_journal_page_first 1703
_journal_paper_doi 10.1021/om0611195
_journal_volume 26
_journal_year 2007
_chemical_formula_moiety 'C40 H32 Mn N5 O5 P2 S3, 2(C H2 Cl2)'
_chemical_formula_sum 'C42 H36 Cl4 Mn N5 O5 P2 S3'
_chemical_formula_weight 1045.62
_chemical_name_systematic
;
 ?
;
_space_group_IT_number 2
_symmetry_cell_setting triclinic
_symmetry_space_group_name_Hall '-P 1'
_symmetry_space_group_name_H-M 'P -1'
_atom_sites_solution_hydrogens geom
_atom_sites_solution_primary direct
_atom_sites_solution_secondary difmap
_audit_conform_dict_location ftp://ftp.iucr.org/pub/cif_core.dic
_audit_conform_dict_name cif_core.dic
_audit_conform_dict_version 2.2
_audit_creation_date 2004-08-31T12:50:31-00:00
_audit_creation_method 'WinGX routine CIF_UPDATE'
_cell_angle_alpha 102.117(3)
_cell_angle_beta 94.625(3)
_cell_angle_gamma 102.178(2)
_cell_formula_units_Z 2
_cell_length_a 11.1806(4)
_cell_length_b 12.5221(6)
_cell_length_c 17.1308(7)
_cell_measurement_reflns_used 8048
_cell_measurement_temperature 293(2)
_cell_measurement_theta_max 70
_cell_measurement_theta_min 3
_cell_volume 2272.53(17)
_computing_cell_refinement 'HKL Scalepack (Otwinowski & Minor, 1997)'
_computing_data_collection 'Kappa-CCD control sofware (Nonius, 1997)'
_computing_data_reduction
;
 'HKL Denzo and Scalepack (Otwinowski & Minor, 1997)'
;
_computing_publication_material SHELXL-97
_computing_structure_refinement 'SHELXL-97 (Sheldrick, 1997)'
_computing_structure_solution 'DIRDIF-96 (Beurskens, 1996)'
_diffrn_ambient_temperature 293(2)
_diffrn_measured_fraction_theta_full 0.985
_diffrn_measured_fraction_theta_max 0.985
_diffrn_measurement_device_type KappaCCD
_diffrn_measurement_method CCD
_diffrn_radiation_monochromator graphite
_diffrn_radiation_type CuK\a
_diffrn_radiation_wavelength 1.5418
_diffrn_reflns_av_R_equivalents 0
_diffrn_reflns_av_unetI/netI 0.1264
_diffrn_reflns_limit_h_max 13
_diffrn_reflns_limit_h_min -13
_diffrn_reflns_limit_k_max 14
_diffrn_reflns_limit_k_min -14
_diffrn_reflns_limit_l_max 20
_diffrn_reflns_limit_l_min 0
_diffrn_reflns_number 8424
_diffrn_reflns_theta_full 69.61
_diffrn_reflns_theta_max 69.61
_diffrn_reflns_theta_min 2.66
_exptl_absorpt_coefficient_mu 6.901
_exptl_absorpt_correction_T_max 0.355
_exptl_absorpt_correction_T_min 0.132
_exptl_absorpt_correction_type multi-scan
_exptl_absorpt_process_details
;
 multi-scan from symmetry-related measurement
        Sortav (Blessing 1995)
;
_exptl_crystal_colour Yellow
_exptl_crystal_density_diffrn 1.528
_exptl_crystal_density_method 'not measured'
_exptl_crystal_description Prismatic
_exptl_crystal_F_000 1068
_exptl_crystal_size_max 0.38
_exptl_crystal_size_mid 0.35
_exptl_crystal_size_min 0.15
_refine_diff_density_max 0.806
_refine_diff_density_min -0.587
_refine_diff_density_rms 0.113
_refine_ls_extinction_method none
_refine_ls_goodness_of_fit_ref 1.011
_refine_ls_hydrogen_treatment mixed
_refine_ls_matrix_type full
_refine_ls_number_parameters 703
_refine_ls_number_reflns 8423
_refine_ls_number_restraints 0
_refine_ls_restrained_S_all 1.011
_refine_ls_R_factor_all 0.0557
_refine_ls_R_factor_gt 0.0507
_refine_ls_shift/su_max 0.001
_refine_ls_shift/su_mean 0
_refine_ls_structure_factor_coef Fsqd
_refine_ls_weighting_details 'calc w=1/[\s^2^(Fo^2^)+(0.0462P)^2^+0.0000P] where P=(Fo^2^+2Fc^2^)/3'
_refine_ls_weighting_scheme calc
_refine_ls_wR_factor_gt 0.1291
_refine_ls_wR_factor_ref 0.1394
_reflns_number_gt 7086
_reflns_number_total 8423
_reflns_threshold_expression >2sigma(I)
_cod_data_source_file om0611195si20061211_114447.cif
_cod_data_source_block 14
_cod_depositor_comments
;
The following automatic conversions were performed:

'_symmetry_cell_setting' value 'Triclinic' changed to 'triclinic'
according to /home/saulius/struct/CIF-dictionaries/cif_core.dic
dictionary named 'cif_core.dic' version 2.4.1 from
2010-06-29.

'_exptl_absorpt_correction_type' value 'Multi-scan'
changed to 'multi-scan' according to
/home/saulius/struct/CIF-dictionaries/cif_core.dic dictionary named
'cif_core.dic' version 2.4.1 from 2010-06-29.

Automatic conversion script
Id: cif_fix_values 1715 2011-07-08 13:25:40Z adriana 
;
_cod_original_cell_volume 2272.52(16)
_cod_original_sg_symbol_H-M P-1
_cod_database_code 4072895

loop_
_symmetry_equiv_pos_as_xyz
'x, y, z'
'-x, -y, -z'

loop_
_atom_site_label
_atom_site_type_symbol
_atom_site_fract_x
_atom_site_fract_y
_atom_site_fract_z
_atom_site_U_iso_or_equiv
_atom_site_adp_type
_atom_site_occupancy
_atom_site_symmetry_multiplicity
_atom_site_calc_flag
Mn1 Mn 0.40344(4) 0.61444(4) 0.85293(2) 0.01977(13) Uani 1 1 d
P1 P 0.33480(6) 0.43155(6) 0.77601(4) 0.02127(16) Uani 1 1 d
P2 P 0.39741(6) 0.66837(6) 0.72989(4) 0.02088(16) Uani 1 1 d
S1 S 0.06645(6) 0.42724(6) 0.58037(4) 0.02619(17) Uani 1 1 d
S2 S -0.00960(6) 0.27863(6) 0.60671(4) 0.02905(18) Uani 1 1 d
S3 S 0.22508(6) 0.64964(6) 0.57852(4) 0.02555(17) Uani 1 1 d
O1 O 0.4831(2) 0.85053(19) 0.94595(13) 0.0341(5) Uani 1 1 d
O2 O 0.3824(2) 0.54156(19) 1.00656(12) 0.0304(5) Uani 1 1 d
O3 O 0.67144(19) 0.6205(2) 0.86186(14) 0.0352(5) Uani 1 1 d
O4 O 0.2908(3) -0.1159(2) 0.51543(15) 0.0460(6) Uani 1 1 d
O5 O 0.3857(2) -0.0018(2) 0.44896(15) 0.0433(6) Uani 1 1 d
N1 N 0.2227(2) 0.41173(19) 0.70166(13) 0.0225(5) Uani 1 1 d
N2 N 0.1251(2) 0.6050(2) 0.85022(14) 0.0271(5) Uani 1 1 d
N3 N 0.0540(3) 0.7750(3) 0.64150(17) 0.0374(6) Uani 1 1 d
N4 N 0.3061(3) -0.0297(2) 0.49179(15) 0.0336(6) Uani 1 1 d
C10 C 0.4491(3) 0.7603(3) 0.90877(16) 0.0257(6) Uani 1 1 d
C20 C 0.3927(3) 0.5677(3) 0.94635(16) 0.0258(6) Uani 1 1 d
C30 C 0.5667(3) 0.6153(2) 0.85565(15) 0.0244(6) Uani 1 1 d
C1 C 0.2036(2) 0.4814(2) 0.65860(16) 0.0227(5) Uani 1 1 d
C2 C 0.2670(3) 0.5898(3) 0.65785(15) 0.0238(5) Uani 1 1 d
C3 C 0.1231(3) 0.7246(3) 0.61685(17) 0.0271(6) Uani 1 1 d
C4 C 0.2290(3) 0.6098(2) 0.84936(15) 0.0247(6) Uani 1 1 d
C5 C -0.0067(3) 0.6015(3) 0.84788(17) 0.0296(6) Uani 1 1 d
C6 C -0.0535(3) 0.5471(4) 0.9143(2) 0.0406(8) Uani 1 1 d
C7 C -0.0689(3) 0.5339(3) 0.7650(2) 0.0348(7) Uani 1 1 d
C8 C -0.0171(3) 0.7224(3) 0.8608(2) 0.0365(7) Uani 1 1 d
C11 C 0.2613(3) 0.3371(3) 0.83537(16) 0.0254(6) Uani 1 1 d
C12 C 0.3306(3) 0.2924(3) 0.88676(17) 0.0281(6) Uani 1 1 d
C13 C 0.2725(3) 0.2283(3) 0.93570(17) 0.0333(7) Uani 1 1 d
C14 C 0.1470(3) 0.2078(3) 0.93496(19) 0.0351(7) Uani 1 1 d
C15 C 0.0769(3) 0.2510(3) 0.8841(2) 0.0352(7) Uani 1 1 d
C16 C 0.1331(3) 0.3151(3) 0.83382(18) 0.0301(6) Uani 1 1 d
C21 C 0.4498(3) 0.3616(2) 0.73067(17) 0.0250(6) Uani 1 1 d
C22 C 0.4266(3) 0.3066(3) 0.64931(18) 0.0308(6) Uani 1 1 d
C23 C 0.5144(3) 0.2572(3) 0.6131(2) 0.0365(7) Uani 1 1 d
C24 C 0.6262(3) 0.2625(3) 0.6575(2) 0.0342(7) Uani 1 1 d
C25 C 0.6481(3) 0.3143(3) 0.7383(2) 0.0348(7) Uani 1 1 d
C26 C 0.5609(3) 0.3643(3) 0.77481(18) 0.0300(6) Uani 1 1 d
C31 C 0.5336(3) 0.6528(2) 0.68049(16) 0.0229(5) Uani 1 1 d
C32 C 0.5256(3) 0.5598(3) 0.61735(17) 0.0272(6) Uani 1 1 d
C33 C 0.6319(3) 0.5360(3) 0.58668(18) 0.0320(7) Uani 1 1 d
C34 C 0.7460(3) 0.6082(3) 0.61718(18) 0.0347(7) Uani 1 1 d
C35 C 0.7542(3) 0.7025(3) 0.67861(18) 0.0324(7) Uani 1 1 d
C36 C 0.6500(3) 0.7240(3) 0.71092(17) 0.0288(6) Uani 1 1 d
C41 C 0.3910(3) 0.8155(2) 0.73730(16) 0.0257(6) Uani 1 1 d
C42 C 0.4568(3) 0.8810(3) 0.69199(19) 0.0319(6) Uani 1 1 d
C43 C 0.4477(4) 0.9913(3) 0.6986(2) 0.0371(7) Uani 1 1 d
C44 C 0.3712(4) 1.0369(3) 0.7497(2) 0.0381(7) Uani 1 1 d
C45 C 0.3044(3) 0.9705(3) 0.79397(19) 0.0334(7) Uani 1 1 d
C46 C 0.3134(3) 0.8611(3) 0.78808(18) 0.0307(6) Uani 1 1 d
C51 C 0.0826(3) 0.1874(2) 0.56467(17) 0.0268(6) Uani 1 1 d
N52 N 0.0788(3) 0.1007(2) 0.59844(16) 0.0350(6) Uani 1 1 d
C53 C 0.1495(3) 0.0287(3) 0.57256(19) 0.0363(7) Uani 1 1 d
C54 C 0.2254(3) 0.0454(3) 0.51422(17) 0.0312(6) Uani 1 1 d
C55 C 0.2262(3) 0.1347(3) 0.47713(17) 0.0299(6) Uani 1 1 d
C56 C 0.1525(3) 0.2055(3) 0.50250(17) 0.0297(6) Uani 1 1 d
Cl1 Cl 0.06699(9) 0.03621(8) 0.17662(5) 0.0458(2) Uani 1 1 d
Cl2 Cl 0.18375(9) -0.06767(9) 0.28797(5) 0.0489(2) Uani 1 1 d
C40 C 0.0541(4) -0.0155(3) 0.2650(2) 0.0399(8) Uani 1 1 d
Cl3 Cl 0.27823(12) 0.77788(9) 0.07460(7) 0.0603(3) Uani 1 1 d
Cl4 Cl 0.23374(10) 0.96457(9) 0.01060(6) 0.0544(2) Uani 1 1 d
C50 C 0.3178(4) 0.9254(4) 0.0870(2) 0.0481(9) Uani 1 1 d
H6A H -0.014(4) 0.596(3) 0.965(2) 0.034(9) Uiso 1 1 d
H6B H -0.135(4) 0.544(4) 0.909(3) 0.047(11) Uiso 1 1 d
H6C H -0.036(4) 0.458(4) 0.903(3) 0.049(12) Uiso 1 1 d
H7A H -0.040(5) 0.571(4) 0.721(3) 0.060(13) Uiso 1 1 d
H7B H -0.056(3) 0.473(3) 0.7583(18) 0.012(7) Uiso 1 1 d
H7C H -0.158(4) 0.537(4) 0.764(3) 0.048(11) Uiso 1 1 d
H8A H 0.025(3) 0.763(3) 0.916(2) 0.028(9) Uiso 1 1 d
H8B H 0.013(5) 0.755(5) 0.816(4) 0.079(17) Uiso 1 1 d
H8C H -0.102(4) 0.728(3) 0.859(2) 0.037(10) Uiso 1 1 d
H12 H 0.415(3) 0.306(3) 0.892(2) 0.024(8) Uiso 1 1 d
H13 H 0.323(4) 0.205(3) 0.970(2) 0.034(9) Uiso 1 1 d
H14 H 0.109(4) 0.161(4) 0.973(3) 0.052(12) Uiso 1 1 d
H15 H -0.012(4) 0.230(3) 0.881(2) 0.036(10) Uiso 1 1 d
H16 H 0.084(4) 0.335(4) 0.793(3) 0.044(11) Uiso 1 1 d
H22 H 0.352(3) 0.303(3) 0.6192(18) 0.012(7) Uiso 1 1 d
H23 H 0.496(4) 0.219(4) 0.558(3) 0.048(11) Uiso 1 1 d
H24 H 0.691(4) 0.225(4) 0.631(3) 0.050(12) Uiso 1 1 d
H25 H 0.723(4) 0.313(3) 0.775(2) 0.033(9) Uiso 1 1 d
H26 H 0.580(4) 0.401(4) 0.829(3) 0.044(11) Uiso 1 1 d
H32 H 0.442(4) 0.510(3) 0.594(2) 0.036(10) Uiso 1 1 d
H33 H 0.629(4) 0.469(4) 0.544(3) 0.048(11) Uiso 1 1 d
H34 H 0.825(4) 0.597(3) 0.596(2) 0.037(10) Uiso 1 1 d
H35 H 0.828(4) 0.750(4) 0.701(3) 0.051(12) Uiso 1 1 d
H36 H 0.661(3) 0.792(3) 0.753(2) 0.022(8) Uiso 1 1 d
H42 H 0.500(3) 0.855(3) 0.652(2) 0.031(9) Uiso 1 1 d
H43 H 0.486(5) 1.036(5) 0.672(3) 0.068(15) Uiso 1 1 d
H44 H 0.367(4) 1.109(4) 0.750(2) 0.042(11) Uiso 1 1 d
H45 H 0.252(4) 1.004(4) 0.825(3) 0.047(11) Uiso 1 1 d
H46 H 0.269(3) 0.816(3) 0.8194(17) 0.009(6) Uiso 1 1 d
H53 H 0.143(4) -0.034(5) 0.599(3) 0.060(13) Uiso 1 1 d
H55 H 0.281(3) 0.149(3) 0.441(2) 0.024(8) Uiso 1 1 d
H56 H 0.150(3) 0.265(3) 0.4819(18) 0.015(7) Uiso 1 1 d
H40A H 0.059(4) 0.050(4) 0.302(3) 0.052(12) Uiso 1 1 d
H40B H -0.022(4) -0.068(3) 0.259(2) 0.032(9) Uiso 1 1 d
H50A H 0.299(3) 0.953(3) 0.134(2) 0.025(8) Uiso 1 1 d
H50B H 0.407(5) 0.931(4) 0.083(3) 0.054(13) Uiso 1 1 d

loop_
_atom_site_aniso_label
_atom_site_aniso_U_11
_atom_site_aniso_U_22
_atom_site_aniso_U_33
_atom_site_aniso_U_23
_atom_site_aniso_U_13
_atom_site_aniso_U_12
Mn1 0.0193(2) 0.0236(2) 0.0162(2) 0.00427(16) 0.00221(15) 0.00499(17)
P1 0.0227(3) 0.0236(4) 0.0174(3) 0.0052(2) 0.0014(2) 0.0052(3)
P2 0.0217(3) 0.0235(4) 0.0175(3) 0.0052(2) 0.0026(2) 0.0048(3)
S1 0.0258(3) 0.0297(4) 0.0210(3) 0.0051(3) -0.0022(2) 0.0048(3)
S2 0.0265(3) 0.0317(4) 0.0258(3) 0.0051(3) 0.0024(3) 0.0018(3)
S3 0.0290(3) 0.0307(4) 0.0190(3) 0.0090(3) 0.0027(2) 0.0086(3)
O1 0.0396(12) 0.0249(12) 0.0320(11) 0.0000(9) 0.0000(9) 0.0032(9)
O2 0.0387(11) 0.0341(11) 0.0213(10) 0.0098(8) 0.0061(8) 0.0106(9)
O3 0.0204(10) 0.0474(14) 0.0382(12) 0.0111(10) 0.0025(8) 0.0080(9)
O4 0.0656(17) 0.0367(14) 0.0412(13) 0.0125(11) 0.0109(12) 0.0191(12)
O5 0.0436(13) 0.0490(15) 0.0412(13) 0.0121(11) 0.0129(10) 0.0145(11)
N1 0.0252(11) 0.0199(11) 0.0216(10) 0.0028(9) 0.0001(8) 0.0068(9)
N2 0.0226(12) 0.0311(13) 0.0293(12) 0.0071(10) 0.0040(9) 0.0097(10)
N3 0.0343(14) 0.0441(17) 0.0373(14) 0.0139(12) 0.0034(11) 0.0128(13)
N4 0.0418(14) 0.0297(14) 0.0282(12) 0.0051(10) 0.0005(11) 0.0090(11)
C10 0.0242(13) 0.0315(16) 0.0232(13) 0.0101(11) 0.0044(10) 0.0063(12)
C20 0.0230(13) 0.0275(15) 0.0236(13) -0.0006(11) -0.0004(10) 0.0064(11)
C30 0.0313(15) 0.0240(14) 0.0183(12) 0.0080(10) 0.0035(10) 0.0042(11)
C1 0.0239(13) 0.0241(14) 0.0196(12) 0.0028(10) 0.0018(10) 0.0074(11)
C2 0.0247(13) 0.0298(15) 0.0176(12) 0.0053(10) 0.0029(10) 0.0082(11)
C3 0.0285(14) 0.0297(15) 0.0247(13) 0.0124(11) -0.0002(11) 0.0056(12)
C4 0.0284(15) 0.0282(15) 0.0170(12) 0.0051(10) 0.0035(10) 0.0055(11)
C5 0.0217(13) 0.0418(18) 0.0289(14) 0.0131(13) 0.0065(11) 0.0094(12)
C6 0.0323(17) 0.060(2) 0.0384(18) 0.0223(17) 0.0128(14) 0.0151(16)
C7 0.0328(17) 0.0324(19) 0.0411(18) 0.0095(14) 0.0019(13) 0.0122(14)
C8 0.0286(16) 0.0371(19) 0.0474(19) 0.0109(15) 0.0088(14) 0.0131(14)
C11 0.0294(14) 0.0264(14) 0.0194(12) 0.0035(10) 0.0033(10) 0.0057(11)
C12 0.0329(16) 0.0257(15) 0.0241(13) 0.0049(11) -0.0018(11) 0.0060(12)
C13 0.0438(17) 0.0339(17) 0.0207(13) 0.0085(12) 0.0000(12) 0.0055(14)
C14 0.0526(19) 0.0249(15) 0.0294(15) 0.0088(12) 0.0120(13) 0.0077(14)
C15 0.0351(17) 0.0315(17) 0.0432(17) 0.0128(13) 0.0137(13) 0.0098(13)
C16 0.0317(15) 0.0311(16) 0.0295(14) 0.0103(12) 0.0055(12) 0.0077(12)
C21 0.0298(14) 0.0220(14) 0.0249(13) 0.0065(10) 0.0057(11) 0.0082(11)
C22 0.0321(15) 0.0310(16) 0.0258(14) 0.0018(12) 0.0019(12) 0.0054(12)
C23 0.0416(18) 0.0343(17) 0.0298(16) -0.0002(13) 0.0084(13) 0.0069(14)
C24 0.0394(17) 0.0238(15) 0.0433(17) 0.0070(13) 0.0142(14) 0.0131(13)
C25 0.0291(15) 0.0378(18) 0.0394(17) 0.0103(14) 0.0061(13) 0.0097(13)
C26 0.0311(15) 0.0327(16) 0.0260(14) 0.0052(12) 0.0030(11) 0.0086(12)
C31 0.0268(13) 0.0213(13) 0.0231(12) 0.0083(10) 0.0051(10) 0.0076(11)
C32 0.0305(14) 0.0279(15) 0.0245(13) 0.0063(11) 0.0047(11) 0.0090(12)
C33 0.0381(16) 0.0370(17) 0.0253(14) 0.0080(13) 0.0099(12) 0.0153(14)
C34 0.0298(15) 0.054(2) 0.0282(14) 0.0185(14) 0.0119(12) 0.0142(14)
C35 0.0248(14) 0.0423(18) 0.0302(15) 0.0130(13) 0.0039(12) 0.0033(13)
C36 0.0284(14) 0.0327(16) 0.0242(13) 0.0066(12) 0.0046(11) 0.0044(12)
C41 0.0269(13) 0.0255(15) 0.0228(13) 0.0056(11) -0.0006(10) 0.0034(11)
C42 0.0367(16) 0.0322(17) 0.0285(14) 0.0093(12) 0.0090(12) 0.0077(13)
C43 0.052(2) 0.0247(16) 0.0390(17) 0.0141(13) 0.0119(15) 0.0094(14)
C44 0.055(2) 0.0248(17) 0.0381(17) 0.0101(13) 0.0076(15) 0.0148(15)
C45 0.0483(18) 0.0226(15) 0.0341(15) 0.0064(12) 0.0099(13) 0.0174(14)
C46 0.0296(14) 0.0356(17) 0.0263(14) 0.0080(12) 0.0043(11) 0.0053(13)
C51 0.0319(14) 0.0234(14) 0.0235(13) 0.0051(11) -0.0006(11) 0.0051(11)
N52 0.0382(14) 0.0368(15) 0.0309(13) 0.0110(11) 0.0080(11) 0.0063(12)
C53 0.0391(17) 0.0420(19) 0.0289(15) 0.0123(14) 0.0065(13) 0.0069(14)
C54 0.0337(15) 0.0328(16) 0.0234(13) 0.0021(11) 0.0002(11) 0.0052(13)
C55 0.0366(16) 0.0294(16) 0.0242(13) 0.0069(11) 0.0037(12) 0.0080(13)
C56 0.0420(17) 0.0259(15) 0.0236(13) 0.0097(12) 0.0036(12) 0.0092(13)
Cl1 0.0600(5) 0.0402(5) 0.0412(4) 0.0160(3) 0.0110(4) 0.0125(4)
Cl2 0.0515(5) 0.0627(6) 0.0372(4) 0.0140(4) 0.0077(3) 0.0209(4)
C40 0.052(2) 0.0366(19) 0.0355(17) 0.0095(15) 0.0138(15) 0.0149(17)
Cl3 0.0859(7) 0.0461(5) 0.0630(6) 0.0241(4) 0.0387(5) 0.0241(5)
Cl4 0.0617(6) 0.0605(6) 0.0464(5) 0.0220(4) 0.0111(4) 0.0151(5)
C50 0.059(2) 0.051(2) 0.0355(19) 0.0098(16) 0.0165(16) 0.0125(19)

loop_
_atom_type_symbol
_atom_type_description
_atom_type_scat_dispersion_real
_atom_type_scat_dispersion_imag
_atom_type_scat_source
C C 0.0181 0.0091 'International Tables Vol C Tables 4.2.6.8 and 6.1.1.4'
H H 0 0 'International Tables Vol C Tables 4.2.6.8 and 6.1.1.4'
Cl Cl 0.3639 0.7018 'International Tables Vol C Tables 4.2.6.8 and 6.1.1.4'
Mn Mn -0.5299 2.8052 'International Tables Vol C Tables 4.2.6.8 and 6.1.1.4'
N N 0.0311 0.018 'International Tables Vol C Tables 4.2.6.8 and 6.1.1.4'
O O 0.0492 0.0322 'International Tables Vol C Tables 4.2.6.8 and 6.1.1.4'
P P 0.2955 0.4335 'International Tables Vol C Tables 4.2.6.8 and 6.1.1.4'
S S 0.3331 0.5567 'International Tables Vol C Tables 4.2.6.8 and 6.1.1.4'

loop_
_geom_angle_atom_site_label_1
_geom_angle_atom_site_label_2
_geom_angle_atom_site_label_3
_geom_angle
C10 Mn1 C20 90.73(13)
C10 Mn1 C30 87.75(13)
C20 Mn1 C30 92.74(12)
C10 Mn1 C4 93.51(12)
C20 Mn1 C4 86.89(12)
C30 Mn1 C4 178.69(13)
C10 Mn1 P1 176.00(9)
C20 Mn1 P1 91.85(9)
C30 Mn1 P1 95.18(9)
C4 Mn1 P1 83.58(9)
C10 Mn1 P2 91.33(9)
C20 Mn1 P2 174.71(9)
C30 Mn1 P2 92.21(9)
C4 Mn1 P2 88.12(8)
P1 Mn1 P2 85.84(3)
N1 P1 C11 100.91(13)
N1 P1 C21 105.08(12)
C11 P1 C21 103.87(13)
N1 P1 Mn1 115.77(9)
C11 P1 Mn1 111.39(9)
C21 P1 Mn1 117.87(10)
C2 P2 C31 105.98(13)
C2 P2 C41 104.07(13)
C31 P2 C41 104.84(13)
C2 P2 Mn1 114.09(10)
C31 P2 Mn1 112.19(9)
C41 P2 Mn1 114.75(9)
C1 S1 S2 101.32(10)
C51 S2 S1 103.82(11)
C3 S3 C2 103.10(13)
C1 N1 P1 127.7(2)
C4 N2 C5 177.2(3)
O4 N4 O5 124.3(3)
O4 N4 C54 118.2(3)
O5 N4 C54 117.5(3)
O1 C10 Mn1 176.3(3)
O2 C20 Mn1 176.8(3)
O3 C30 Mn1 175.8(3)
N1 C1 C2 132.8(3)
N1 C1 S1 114.6(2)
C2 C1 S1 112.5(2)
C1 C2 S3 119.0(2)
C1 C2 P2 123.2(2)
S3 C2 P2 117.66(17)
N3 C3 S3 179.0(3)
N2 C4 Mn1 177.0(3)
N2 C5 C8 105.9(3)
N2 C5 C6 107.7(2)
C8 C5 C6 112.5(3)
N2 C5 C7 107.3(2)
C8 C5 C7 111.0(3)
C6 C5 C7 112.0(3)
C5 C6 H6A 108(2)
C5 C6 H6B 104(3)
H6A C6 H6B 110(4)
C5 C6 H6C 108(2)
H6A C6 H6C 115(3)
H6B C6 H6C 111(4)
C5 C7 H7A 112(3)
C5 C7 H7B 109(2)
H7A C7 H7B 111(4)
C5 C7 H7C 105(2)
H7A C7 H7C 104(4)
H7B C7 H7C 115(4)
C5 C8 H8A 108(2)
C5 C8 H8B 110(4)
H8A C8 H8B 116(4)
C5 C8 H8C 112(2)
H8A C8 H8C 107(3)
H8B C8 H8C 104(4)
C16 C11 C12 119.1(3)
C16 C11 P1 119.0(2)
C12 C11 P1 121.7(2)
C13 C12 C11 120.2(3)
C13 C12 H12 116(2)
C11 C12 H12 124(2)
C14 C13 C12 120.8(3)
C14 C13 H13 123(2)
C12 C13 H13 116(3)
C13 C14 C15 119.7(3)
C13 C14 H14 118(2)
C15 C14 H14 123(3)
C14 C15 C16 120.6(3)
C14 C15 H15 118(2)
C16 C15 H15 121(2)
C15 C16 C11 119.6(3)
C15 C16 H16 120(3)
C11 C16 H16 119(3)
C26 C21 C22 119.0(3)
C26 C21 P1 121.8(2)
C22 C21 P1 119.2(2)
C23 C22 C21 120.1(3)
C23 C22 H22 119.9(18)
C21 C22 H22 120.0(18)
C22 C23 C24 120.3(3)
C22 C23 H23 118(3)
C24 C23 H23 121(3)
C25 C24 C23 119.8(3)
C25 C24 H24 120(2)
C23 C24 H24 120(2)
C24 C25 C26 120.2(3)
C24 C25 H25 123(2)
C26 C25 H25 116(2)
C25 C26 C21 120.6(3)
C25 C26 H26 118(3)
C21 C26 H26 122(3)
C32 C31 C36 118.6(3)
C32 C31 P2 119.4(2)
C36 C31 P2 121.5(2)
C31 C32 C33 120.7(3)
C31 C32 H32 119(2)
C33 C32 H32 120(2)
C34 C33 C32 119.7(3)
C34 C33 H33 118(3)
C32 C33 H33 122(3)
C35 C34 C33 119.8(3)
C35 C34 H34 117(2)
C33 C34 H34 123(2)
C36 C35 C34 120.6(3)
C36 C35 H35 117(3)
C34 C35 H35 122(3)
C35 C36 C31 120.5(3)
C35 C36 H36 117(2)
C31 C36 H36 122(2)
C42 C41 C46 119.2(3)
C42 C41 P2 122.0(2)
C46 C41 P2 118.7(2)
C41 C42 C43 120.1(3)
C41 C42 H42 125(2)
C43 C42 H42 114(2)
C42 C43 C44 120.6(3)
C42 C43 H43 124(4)
C44 C43 H43 115(4)
C45 C44 C43 119.0(3)
C45 C44 H44 124(3)
C43 C44 H44 117(3)
C46 C45 C44 120.8(3)
C46 C45 H45 124(3)
C44 C45 H45 115(3)
C45 C46 C41 120.3(3)
C45 C46 H46 120.6(18)
C41 C46 H46 119.1(18)
N52 C51 C56 123.5(3)
N52 C51 S2 113.2(2)
C56 C51 S2 123.3(2)
C51 N52 C53 117.6(3)
N52 C53 C54 121.5(3)
N52 C53 H53 114(3)
C54 C53 H53 124(3)
C53 C54 C55 120.6(3)
C53 C54 N4 119.9(3)
C55 C54 N4 119.5(3)
C56 C55 C54 117.3(3)
C56 C55 H55 122(2)
C54 C55 H55 120(2)
C55 C56 C51 119.3(3)
C55 C56 H56 122(2)
C51 C56 H56 119(2)
Cl2 C40 Cl1 110.2(2)
Cl2 C40 H40A 109(3)
Cl1 C40 H40A 100(3)
Cl2 C40 H40B 115(2)
Cl1 C40 H40B 109(2)
H40A C40 H40B 114(4)
Cl4 C50 Cl3 110.3(2)
Cl4 C50 H50A 111(2)
Cl3 C50 H50A 106(2)
Cl4 C50 H50B 116(3)
Cl3 C50 H50B 96(3)
H50A C50 H50B 116(4)

loop_
_geom_bond_atom_site_label_1
_geom_bond_atom_site_label_2
_geom_bond_distance
Mn1 C10 1.819(3)
Mn1 C20 1.820(3)
Mn1 C30 1.820(3)
Mn1 C4 1.934(3)
Mn1 P1 2.3235(8)
Mn1 P2 2.3446(8)
P1 N1 1.653(2)
P1 C11 1.827(3)
P1 C21 1.837(3)
P2 C2 1.792(3)
P2 C31 1.827(3)
P2 C41 1.837(3)
S1 C1 1.859(3)
S1 S2 2.0339(11)
S2 C51 1.777(3)
S3 C3 1.710(3)
S3 C2 1.761(3)
O1 C10 1.142(4)
O2 C20 1.153(4)
O3 C30 1.154(4)
O4 N4 1.215(4)
O5 N4 1.239(4)
N1 C1 1.294(4)
N2 C4 1.153(4)
N2 C5 1.462(4)
N3 C3 1.150(4)
N4 C54 1.453(4)
C1 C2 1.396(4)
C5 C8 1.514(5)
C5 C6 1.518(4)
C5 C7 1.518(5)
C6 H6A 0.96(4)
C6 H6B 0.90(5)
C6 H6C 1.16(5)
C7 H7A 1.00(6)
C7 H7B 0.80(4)
C7 H7C 1.00(5)
C8 H8A 1.00(4)
C8 H8B 0.99(6)
C8 H8C 0.97(4)
C11 C16 1.397(4)
C11 C12 1.403(4)
C12 C13 1.385(5)
C12 H12 0.92(4)
C13 C14 1.371(5)
C13 H13 0.92(4)
C14 C15 1.390(5)
C14 H14 1.03(5)
C15 C16 1.395(5)
C15 H15 0.96(4)
C16 H16 0.96(4)
C21 C26 1.392(4)
C21 C22 1.396(4)
C22 C23 1.388(5)
C22 H22 0.93(3)
C23 C24 1.391(5)
C23 H23 0.95(4)
C24 C25 1.378(5)
C24 H24 1.03(5)
C25 C26 1.387(5)
C25 H25 1.01(4)
C26 H26 0.93(4)
C31 C32 1.395(4)
C31 C36 1.402(4)
C32 C33 1.401(4)
C32 H32 1.01(4)
C33 C34 1.388(5)
C33 H33 0.99(5)
C34 C35 1.388(5)
C34 H34 1.00(4)
C35 C36 1.382(4)
C35 H35 0.91(5)
C36 H36 0.97(4)
C41 C42 1.386(4)
C41 C46 1.399(4)
C42 C43 1.388(5)
C42 H42 0.92(4)
C43 C44 1.393(5)
C43 H43 0.85(6)
C44 C45 1.385(5)
C44 H44 0.92(5)
C45 C46 1.378(5)
C45 H45 0.93(5)
C46 H46 0.95(3)
C51 N52 1.328(4)
C51 C56 1.399(4)
N52 C53 1.350(5)
C53 C54 1.383(5)
C53 H53 0.98(6)
C54 C55 1.396(5)
C55 C56 1.364(5)
C55 H55 0.92(4)
C56 H56 0.89(4)
Cl1 C40 1.771(4)
Cl2 C40 1.760(4)
C40 H40A 0.91(5)
C40 H40B 0.94(4)
Cl3 C50 1.768(5)
Cl4 C50 1.762(4)
C50 H50A 0.88(4)
C50 H50B 0.99(5)

loop_
_geom_torsion_atom_site_label_1
_geom_torsion_atom_site_label_2
_geom_torsion_atom_site_label_3
_geom_torsion_atom_site_label_4
_geom_torsion
C20 Mn1 P1 N1 131.24(13)
C30 Mn1 P1 N1 -135.83(13)
C4 Mn1 P1 N1 44.59(13)
P2 Mn1 P1 N1 -43.98(10)
C20 Mn1 P1 C11 16.74(13)
C30 Mn1 P1 C11 109.66(13)
C4 Mn1 P1 C11 -69.92(13)
P2 Mn1 P1 C11 -158.49(10)
C20 Mn1 P1 C21 -103.15(14)
C30 Mn1 P1 C21 -10.23(13)
C4 Mn1 P1 C21 170.19(13)
P2 Mn1 P1 C21 81.62(10)
C10 Mn1 P2 C2 -137.39(13)
C30 Mn1 P2 C2 134.81(14)
C4 Mn1 P2 C2 -43.92(13)
P1 Mn1 P2 C2 39.78(10)
C10 Mn1 P2 C31 102.08(13)
C30 Mn1 P2 C31 14.28(14)
C4 Mn1 P2 C31 -164.45(13)
P1 Mn1 P2 C31 -80.76(10)
C10 Mn1 P2 C41 -17.44(14)
C30 Mn1 P2 C41 -105.24(14)
C4 Mn1 P2 C41 76.03(13)
P1 Mn1 P2 C41 159.73(10)
C1 S1 S2 C51 -78.63(13)
C11 P1 N1 C1 152.9(3)
C21 P1 N1 C1 -99.3(3)
Mn1 P1 N1 C1 32.6(3)
P1 N1 C1 C2 1.4(5)
P1 N1 C1 S1 -179.88(15)
S2 S1 C1 N1 6.4(2)
S2 S1 C1 C2 -174.61(19)
N1 C1 C2 S3 169.9(3)
S1 C1 C2 S3 -8.8(3)
N1 C1 C2 P2 -5.3(5)
S1 C1 C2 P2 176.00(15)
C3 S3 C2 C1 94.5(2)
C3 S3 C2 P2 -90.02(18)
C31 P2 C2 C1 99.1(3)
C41 P2 C2 C1 -150.6(2)
Mn1 P2 C2 C1 -24.8(3)
C31 P2 C2 S3 -76.20(18)
C41 P2 C2 S3 34.07(19)
Mn1 P2 C2 S3 159.86(11)
N1 P1 C11 C16 -28.9(3)
C21 P1 C11 C16 -137.6(2)
Mn1 P1 C11 C16 94.6(2)
N1 P1 C11 C12 155.7(2)
C21 P1 C11 C12 47.0(3)
Mn1 P1 C11 C12 -80.9(2)
C16 C11 C12 C13 -0.6(4)
P1 C11 C12 C13 174.9(2)
C11 C12 C13 C14 -0.2(5)
C12 C13 C14 C15 0.5(5)
C13 C14 C15 C16 -0.1(5)
C14 C15 C16 C11 -0.7(5)
C12 C11 C16 C15 1.0(4)
P1 C11 C16 C15 -174.5(2)
N1 P1 C21 C26 177.4(3)
C11 P1 C21 C26 -77.0(3)
Mn1 P1 C21 C26 46.7(3)
N1 P1 C21 C22 -1.0(3)
C11 P1 C21 C22 104.6(3)
Mn1 P1 C21 C22 -131.6(2)
C26 C21 C22 C23 -1.1(5)
P1 C21 C22 C23 177.3(3)
C21 C22 C23 C24 -0.2(5)
C22 C23 C24 C25 1.9(5)
C23 C24 C25 C26 -2.2(5)
C24 C25 C26 C21 0.8(5)
C22 C21 C26 C25 0.8(5)
P1 C21 C26 C25 -177.6(3)
C2 P2 C31 C32 -24.0(3)
C41 P2 C31 C32 -133.8(2)
Mn1 P2 C31 C32 101.1(2)
C2 P2 C31 C36 164.2(2)
C41 P2 C31 C36 54.5(3)
Mn1 P2 C31 C36 -70.6(3)
C36 C31 C32 C33 2.0(4)
P2 C31 C32 C33 -169.9(2)
C31 C32 C33 C34 -2.7(5)
C32 C33 C34 C35 1.0(5)
C33 C34 C35 C36 1.3(5)
C34 C35 C36 C31 -2.0(5)
C32 C31 C36 C35 0.3(4)
P2 C31 C36 C35 172.1(2)
C2 P2 C41 C42 -94.6(3)
C31 P2 C41 C42 16.5(3)
Mn1 P2 C41 C42 140.1(2)
C2 P2 C41 C46 83.0(2)
C31 P2 C41 C46 -165.9(2)
Mn1 P2 C41 C46 -42.4(2)
C46 C41 C42 C43 1.5(5)
P2 C41 C42 C43 179.0(2)
C41 C42 C43 C44 -0.9(5)
C42 C43 C44 C45 0.1(5)
C43 C44 C45 C46 0.2(5)
C44 C45 C46 C41 0.3(5)
C42 C41 C46 C45 -1.1(4)
P2 C41 C46 C45 -178.7(2)
S1 S2 C51 N52 157.2(2)
S1 S2 C51 C56 -22.6(3)
C56 C51 N52 C53 2.1(4)
S2 C51 N52 C53 -177.7(2)
C51 N52 C53 C54 1.4(5)
N52 C53 C54 C55 -3.4(5)
N52 C53 C54 N4 175.9(3)
O4 N4 C54 C53 11.7(4)
O5 N4 C54 C53 -169.0(3)
O4 N4 C54 C55 -169.0(3)
O5 N4 C54 C55 10.3(4)
C53 C54 C55 C56 1.9(4)
N4 C54 C55 C56 -177.4(3)
C54 C55 C56 C51 1.4(4)
N52 C51 C56 C55 -3.5(5)
S2 C51 C56 C55 176.2(2)
